data_7156953
loop_
_publ_author_name
'Ryder, Greg M.'
'Wille, Uta'
'Willis, Anthony C.'
'Pyne, Stephen G.'

_publ_section_title
;
 1,2-Addition versus homoconjugate addition reactions of indoles and
 electron-rich arenes to \a-cyclopropyl N-acyliminium ions: synthetic and
 computational studies.
;
_journal_issue 29
_journal_name_full 'Organic &amp; biomolecular chemistry'
_journal_page_first 7025
_journal_page_last 7035
_journal_paper_doi 10.1039/c9ob01363f
_journal_volume 17
_journal_year 2019
_chemical_absolute_configuration ad
_chemical_compound_source ' from U of Wollongong '
_chemical_formula_moiety 'C23 H24 N2 O2'
_chemical_formula_sum 'C23 H24 N2 O2'
_chemical_formula_weight 360.46
_space_group_IT_number 4
_space_group_name_Hall 'P 2yb'
_space_group_name_H-M_alt 'P 1 21 1'
_symmetry_cell_setting monoclinic
_symmetry_space_group_name_Hall 'P 2yb'
_symmetry_space_group_name_H-M 'P 1 21 1'
_atom_sites_solution_hydrogens difmap
_atom_sites_solution_primary direct
_audit_creation_date 16-03-15
_audit_creation_method CRYSTALS_ver_14.40
_audit_update_record
;
2019-06-10 deposited with the CCDC.    2019-07-03 downloaded from the CCDC.
;
_cell_angle_alpha 90
_cell_angle_beta 92.3726(8)
_cell_angle_gamma 90
_cell_formula_units_Z 4
_cell_length_a 7.3603(1)
_cell_length_b 16.0890(2)
_cell_length_c 16.5566(2)
_cell_measurement_reflns_used 18719
_cell_measurement_temperature 150
_cell_measurement_theta_max 72
_cell_measurement_theta_min 3
_cell_volume 1958.95(4)
_computing_cell_refinement 'CrysAlisPro (Agilent Technologies, 2015)'
_computing_data_collection
;
CrysAlisPro, Agilent Technologies,
Version 1.171.37.35h (release 09-02-2015 CrysAlis171 .NET)
(compiled Feb 9 2015,16:26:32)
;
_computing_data_reduction 'CrysAlisPro (Agilent Technologies, 2015)'
_computing_molecular_graphics 'PLATON (Spek, 2008)'
_computing_publication_material 'CRYSTALS (Betteridge et al., 2003)'
_computing_structure_refinement 'CRYSTALS (Betteridge et al., 2003)'
_computing_structure_solution 'SIR92 (Altomare et al., 1994)'
_diffrn_ambient_temperature 150
_diffrn_measured_fraction_theta_full 0.998
_diffrn_measured_fraction_theta_max 0.998
_diffrn_measurement_device Area
_diffrn_measurement_device_type 'SuperNova, Dual, Cu at zero, EosS2'
_diffrn_measurement_method \w
_diffrn_radiation_monochromator mirror
_diffrn_radiation_source 'Supernova (Cu) X-ray Source'
_diffrn_radiation_type 'Cu K\a'
_diffrn_radiation_wavelength 1.54184
_diffrn_reflns_av_R_equivalents 0.034
_diffrn_reflns_limit_h_max 9
_diffrn_reflns_limit_h_min -7
_diffrn_reflns_limit_k_max 19
_diffrn_reflns_limit_k_min -19
_diffrn_reflns_limit_l_max 20
_diffrn_reflns_limit_l_min -20
_diffrn_reflns_number 30309
_diffrn_reflns_theta_full 72.389
_diffrn_reflns_theta_max 72.389
_diffrn_reflns_theta_min 3.833
_diffrn_standards_number 0
_exptl_absorpt_coefficient_mu 0.620
_exptl_absorpt_correction_T_max 0.96
_exptl_absorpt_correction_T_min 0.93
_exptl_absorpt_correction_type multi-scan
_exptl_absorpt_process_details
;
CrysAlisPro, Agilent Technologies,
Version 1.171.37.35h (release 09-02-2015 CrysAlis171 .NET)
(compiled Feb 9 2015,16:26:32)
Empirical absorption correction using spherical harmonics,
 implemented in SCALE3 ABSPACK scaling algorithm.
;
_exptl_crystal_colour 'pale brown'
_exptl_crystal_density_diffrn 1.222
_exptl_crystal_density_method 'not measured'
_exptl_crystal_description prism
_exptl_crystal_F_000 768
_exptl_crystal_size_max 0.233
_exptl_crystal_size_mid 0.075
_exptl_crystal_size_min 0.073
_refine_diff_density_max 0.12
_refine_diff_density_min -0.14
_refine_ls_abs_structure_details 'Flack (1983), 3571 Friedel-pairs'
_refine_ls_abs_structure_Flack 0.05(12)
_refine_ls_extinction_method None
_refine_ls_goodness_of_fit_ref 1.0042
_refine_ls_hydrogen_treatment constr
_refine_ls_matrix_type full
_refine_ls_number_parameters 501
_refine_ls_number_reflns 7576
_refine_ls_number_restraints 23
_refine_ls_R_factor_all 0.0324
_refine_ls_R_factor_gt 0.0316
_refine_ls_shift/su_max 0.0081346
_refine_ls_shift/su_mean 0.0002778
_refine_ls_structure_factor_coef Fsqd
_refine_ls_weighting_details
;
 Method= Modified Sheldrick 
 w=1/[\s^2^(F^2^) + ( 0.04P)^2^ + 0.26P] 
 ,where P=(max(Fo^2^,0) + 2Fc^2^)/3 
;
_refine_ls_weighting_scheme calc
_refine_ls_wR_factor_all 0.0820
_refine_ls_wR_factor_gt 0.0811
_refine_ls_wR_factor_ref 0.0820
_reflns_limit_h_max 9
_reflns_limit_h_min -9
_reflns_limit_k_max 19
_reflns_limit_k_min -19
_reflns_limit_l_max 20
_reflns_limit_l_min 0
_reflns_number_gt 7384
_reflns_number_total 7576
_reflns_threshold_expression I>2.0\s(I)
_oxford_diffrn_Wilson_B_factor 3.13
_oxford_diffrn_Wilson_scale 0.01
_oxford_refine_ls_r_factor_ref 0.0324
_oxford_refine_ls_scale 8.15(14)
_oxford_reflns_number_all 7576
_oxford_reflns_threshold_expression_ref I>-10.0\s(I)
_oxford_structure_analysis_title 'Z:\pyn1604SN\Tony_pyn1604CSN_dat At 11:15 on'
_cod_data_source_file c9ob01363f3.cif
_cod_data_source_block pyn1604SN
_cod_depositor_comments 'Adding full bibliography for 7156953.cif.'
_cod_original_sg_symbol_H-M 'P 1 21 1 '
_cod_database_code 7156953

loop_
_symmetry_equiv_pos_as_xyz
x,y,z
-x,y+1/2,-z

loop_
_atom_site_label
_atom_site_type_symbol
_atom_site_fract_x
_atom_site_fract_y
_atom_site_fract_z
_atom_site_U_iso_or_equiv
_atom_site_occupancy
_atom_site_adp_type
_atom_site_refinement_flags_posn
_atom_site_refinement_flags_occupancy
O1 O 0.05681(15) 0.60818(8) 0.75621(6) 0.0409 1.0000 Uani . .
O2 O 0.09373(11) 0.69377(6) 0.52154(5) 0.0258 1.0000 Uani . .
O51 O 0.55791(16) 0.41572(8) 0.26604(6) 0.0447 1.0000 Uani . .
O52 O 0.52642(14) 0.33695(7) 0.01995(6) 0.0337 1.0000 Uani . .
N1 N 0.26100(15) 0.57888(8) 0.65932(7) 0.0291 1.0000 Uani . .
N2 N 0.40671(19) 0.49584(9) 0.40381(7) 0.0417 1.0000 Uani . .
N51 N 0.36674(18) 0.45058(9) 0.15901(7) 0.0397 1.0000 Uani D .
N52 N 0.21351(19) 0.53170(10) -0.10386(8) 0.0445 1.0000 Uani . .
C1 C 0.35193(16) 0.61860(9) 0.59055(7) 0.0260 1.0000 Uani . .
C2 C 0.24000(16) 0.70113(8) 0.57996(7) 0.0248 1.0000 Uani . .
C3 C 0.15316(17) 0.71391(9) 0.66150(7) 0.0264 1.0000 Uani . .
C4 C 0.14798(17) 0.62868(9) 0.69848(7) 0.0288 1.0000 Uani . .
C5 C 0.55137(18) 0.63312(10) 0.61436(8) 0.0342 1.0000 Uani . .
C6 C 0.62180(19) 0.70996(12) 0.65754(9) 0.0407 1.0000 Uani . .
C7 C 0.66497(19) 0.69429(13) 0.57084(9) 0.0445 1.0000 Uani . .
C8 C 0.33653(18) 0.56237(9) 0.51764(8) 0.0292 1.0000 Uani . .
C9 C 0.18118(19) 0.51392(9) 0.49020(8) 0.0317 1.0000 Uani . .
C10 C 0.0060(2) 0.50101(9) 0.51768(10) 0.0369 1.0000 Uani . .
C11 C -0.1124(2) 0.45072(10) 0.47262(12) 0.0466 1.0000 Uani . .
C12 C -0.0618(3) 0.41404(10) 0.40014(13) 0.0536 1.0000 Uani . .
C13 C 0.1103(3) 0.42353(11) 0.37277(11) 0.0491 1.0000 Uani . .
C14 C 0.2322(2) 0.47366(10) 0.41870(9) 0.0383 1.0000 Uani . .
C15 C 0.46912(19) 0.54917(10) 0.46345(8) 0.0349 1.0000 Uani . .
C16 C 0.13221(19) 0.72099(10) 0.44172(8) 0.0330 1.0000 Uani . .
C17 C -0.04256(19) 0.71428(9) 0.39128(7) 0.0321 1.0000 Uani . .
C18 C -0.1716(2) 0.77767(10) 0.39314(9) 0.0370 1.0000 Uani . .
C19 C -0.3349(2) 0.77064(11) 0.34838(11) 0.0457 1.0000 Uani . .
C20 C -0.3695(2) 0.70085(12) 0.30122(11) 0.0502 1.0000 Uani . .
C21 C -0.2425(3) 0.63748(12) 0.29962(11) 0.0510 1.0000 Uani . .
C22 C -0.0795(2) 0.64453(11) 0.34459(9) 0.0418 1.0000 Uani . .
C23 C 0.2985(2) 0.49371(10) 0.68415(9) 0.0414 1.0000 Uani . .
C51 C 0.2811(4) 0.4137(3) 0.0860(2) 0.0352 0.678(3) Uani D P
C52 C 0.38748(18) 0.33051(10) 0.07671(8) 0.0326 1.0000 Uani D .
C53 C 0.48148(18) 0.31640(10) 0.15946(8) 0.0321 1.0000 Uani . .
C54 C 0.47575(18) 0.39856(10) 0.20161(8) 0.0333 1.0000 Uani . .
C55 C 0.0799(3) 0.40660(16) 0.10803(12) 0.0314 0.678(3) Uani D P
C56 C 0.0122(6) 0.3347(2) 0.1577(2) 0.0397 0.678(3) Uani D P
C57 C -0.0403(3) 0.34237(19) 0.06812(14) 0.0474 0.678(3) Uani D P
C58 C 0.28750(19) 0.47014(10) 0.01470(8) 0.0357 1.0000 Uani D .
C59 C 0.4425(2) 0.51702(10) -0.01012(9) 0.0348 1.0000 Uani . .
C60 C 0.6182(2) 0.53163(11) 0.02185(10) 0.0413 1.0000 Uani . .
C61 C 0.7365(2) 0.57904(11) -0.02172(12) 0.0480 1.0000 Uani . .
C62 C 0.6835(3) 0.61194(11) -0.09793(12) 0.0515 1.0000 Uani . .
C63 C 0.5101(3) 0.60071(11) -0.13023(11) 0.0472 1.0000 Uani . .
C64 C 0.3894(2) 0.55402(10) -0.08537(9) 0.0393 1.0000 Uani . .
C65 C 0.1533(2) 0.48144(11) -0.04414(9) 0.0394 1.0000 Uani . .
C66 C 0.4747(3) 0.30844(13) -0.05961(10) 0.0509 1.0000 Uani . .
C67 C 0.6436(3) 0.30835(12) -0.10730(10) 0.0491 1.0000 Uani . .
C68 C 0.6849(3) 0.37462(15) -0.15593(11) 0.0594 1.0000 Uani . .
C69 C 0.8433(4) 0.37537(19) -0.19910(13) 0.0757 1.0000 Uani . .
C70 C 0.9625(4) 0.3091(2) -0.19204(14) 0.0773 1.0000 Uani . .
C71 C 0.9251(4) 0.24391(19) -0.14303(18) 0.0874 1.0000 Uani . .
C72 C 0.7670(4) 0.24276(15) -0.10115(15) 0.0750 1.0000 Uani . .
C73 C 0.3274(3) 0.53422(13) 0.18573(11) 0.0532 1.0000 Uani . .
C151 C 0.2642(9) 0.4110(4) 0.0865(5) 0.0350 0.322(3) Uiso D P
C155 C 0.0775(6) 0.3666(3) 0.0880(3) 0.0320 0.322(3) Uiso D P
C156 C 0.0246(19) 0.3151(6) 0.1588(7) 0.0400 0.322(3) Uiso D P
C157 C -0.0608(7) 0.3992(3) 0.1437(3) 0.0480 0.322(3) Uiso D P
H1 H 0.4703 0.4759 0.3658 0.0504 1.0000 Uiso R .
H2 H 0.1464 0.5480 -0.1455 0.0541 1.0000 Uiso R .
H21 H 0.3184 0.7478 0.5660 0.0273 1.0000 Uiso R .
H31 H 0.2225 0.7499 0.6970 0.0306 1.0000 Uiso R .
H32 H 0.0356 0.7389 0.6548 0.0306 1.0000 Uiso R .
H51 H 0.6194 0.5823 0.6300 0.0405 1.0000 Uiso R .
H61 H 0.7129 0.7017 0.6990 0.0481 1.0000 Uiso R .
H62 H 0.5409 0.7549 0.6687 0.0473 1.0000 Uiso R .
H71 H 0.7868 0.6783 0.5600 0.0524 1.0000 Uiso R .
H72 H 0.6081 0.7320 0.5295 0.0528 1.0000 Uiso R .
H101 H -0.0314 0.5257 0.5664 0.0432 1.0000 Uiso R .
H111 H -0.2303 0.4411 0.4911 0.0538 1.0000 Uiso R .
H121 H -0.1463 0.3817 0.3695 0.0623 1.0000 Uiso R .
H131 H 0.1424 0.3990 0.3225 0.0589 1.0000 Uiso R .
H151 H 0.5862 0.5721 0.4657 0.0420 1.0000 Uiso R .
H161 H 0.1754 0.7809 0.4433 0.0395 1.0000 Uiso R .
H162 H 0.2311 0.6868 0.4178 0.0401 1.0000 Uiso R .
H181 H -0.1510 0.8252 0.4256 0.0424 1.0000 Uiso R .
H191 H -0.4218 0.8140 0.3511 0.0538 1.0000 Uiso R .
H201 H -0.4780 0.6940 0.2717 0.0590 1.0000 Uiso R .
H211 H -0.2672 0.5900 0.2700 0.0599 1.0000 Uiso R .
H221 H 0.0058 0.6023 0.3442 0.0496 1.0000 Uiso R .
H231 H 0.2078 0.4740 0.7206 0.0630 1.0000 Uiso R .
H232 H 0.4155 0.4912 0.7130 0.0619 1.0000 Uiso R .
H233 H 0.3050 0.4570 0.6399 0.0618 1.0000 Uiso R .
H521 H 0.3062 0.2835 0.0627 0.0387 1.0000 Uiso R .
H531 H 0.6060 0.2970 0.1547 0.0386 1.0000 Uiso R .
H532 H 0.4164 0.2753 0.1888 0.0382 1.0000 Uiso R .
H601 H 0.6592 0.5082 0.0710 0.0466 1.0000 Uiso R .
H611 H 0.8564 0.5894 -0.0002 0.0567 1.0000 Uiso R .
H621 H 0.7671 0.6431 -0.1262 0.0599 1.0000 Uiso R .
H631 H 0.4729 0.6240 -0.1808 0.0570 1.0000 Uiso R .
H651 H 0.0337 0.4612 -0.0432 0.0451 1.0000 Uiso R .
H661 H 0.3759 0.3442 -0.0853 0.0619 1.0000 Uiso R .
H662 H 0.4309 0.2490 -0.0554 0.0610 1.0000 Uiso R .
H681 H 0.6064 0.4196 -0.1609 0.0678 1.0000 Uiso R .
H691 H 0.8653 0.4201 -0.2321 0.0897 1.0000 Uiso R .
H701 H 1.0698 0.3099 -0.2209 0.0921 1.0000 Uiso R .
H711 H 1.0099 0.1998 -0.1375 0.1027 1.0000 Uiso R .
H721 H 0.7412 0.1971 -0.0674 0.0868 1.0000 Uiso R .
H731 H 0.3983 0.5495 0.2334 0.0786 1.0000 Uiso R .
H732 H 0.3456 0.5740 0.1460 0.0789 1.0000 Uiso R .
H733 H 0.2028 0.5376 0.1988 0.0791 1.0000 Uiso R .
H551 H 0.0220 0.4582 0.1177 0.0377 0.6780 Uiso R .
H561 H -0.0759 0.3439 0.1970 0.0476 0.6780 Uiso R .
H562 H 0.0940 0.2924 0.1761 0.0476 0.6780 Uiso R .
H571 H -0.1617 0.3561 0.0515 0.0570 0.6780 Uiso R .
H572 H 0.0082 0.3046 0.0305 0.0570 0.6780 Uiso R .
H1551 H 0.0299 0.3481 0.0369 0.0384 0.3220 Uiso R .
H1561 H 0.1081 0.3071 0.2034 0.0480 0.3220 Uiso R .
H1562 H -0.0455 0.2661 0.1502 0.0480 0.3220 Uiso R .
H1571 H -0.0312 0.4442 0.1789 0.0576 0.3220 Uiso R .
H1572 H -0.1848 0.4032 0.1258 0.0576 0.3220 Uiso R .

loop_
_atom_site_aniso_label
_atom_site_aniso_U_11
_atom_site_aniso_U_22
_atom_site_aniso_U_33
_atom_site_aniso_U_23
_atom_site_aniso_U_13
_atom_site_aniso_U_12
O1 0.0418(5) 0.0536(6) 0.0280(5) 0.0137(4) 0.0104(4) 0.0077(5)
O2 0.0249(4) 0.0324(4) 0.0200(4) 0.0031(3) 0.0000(3) -0.0006(3)
O51 0.0483(6) 0.0569(7) 0.0282(5) -0.0083(5) -0.0069(4) 0.0122(5)
O52 0.0397(5) 0.0373(5) 0.0244(5) -0.0021(4) 0.0048(4) -0.0063(4)
N1 0.0325(5) 0.0304(6) 0.0244(5) 0.0025(4) 0.0019(4) 0.0049(4)
N2 0.0450(7) 0.0503(7) 0.0296(6) -0.0144(5) -0.0003(5) 0.0107(6)
N51 0.0448(7) 0.0494(8) 0.0251(6) 0.0019(5) 0.0037(5) 0.0177(6)
N52 0.0467(7) 0.0559(8) 0.0305(6) 0.0148(6) -0.0020(5) 0.0066(6)
C1 0.0237(5) 0.0332(6) 0.0211(5) -0.0019(5) 0.0005(4) 0.0027(5)
C2 0.0235(5) 0.0293(6) 0.0215(5) -0.0006(5) 0.0007(4) -0.0006(5)
C3 0.0264(5) 0.0299(6) 0.0228(5) -0.0031(5) 0.0011(4) 0.0015(5)
C4 0.0286(6) 0.0365(7) 0.0212(5) 0.0025(5) -0.0002(5) 0.0034(5)
C5 0.0253(6) 0.0488(8) 0.0284(6) -0.0086(6) -0.0010(5) 0.0033(5)
C6 0.0276(6) 0.0613(10) 0.0330(7) -0.0146(7) -0.0008(5) -0.0048(6)
C7 0.0261(6) 0.0727(11) 0.0352(7) -0.0114(7) 0.0059(5) -0.0086(7)
C8 0.0291(6) 0.0325(6) 0.0259(6) -0.0023(5) -0.0018(5) 0.0055(5)
C9 0.0347(7) 0.0280(6) 0.0318(6) -0.0024(5) -0.0071(5) 0.0056(5)
C10 0.0347(7) 0.0291(7) 0.0462(8) 0.0002(6) -0.0052(6) 0.0032(5)
C11 0.0372(7) 0.0293(7) 0.0718(11) 0.0016(7) -0.0138(7) -0.0001(6)
C12 0.0571(10) 0.0282(7) 0.0727(12) -0.0101(7) -0.0306(9) 0.0026(7)
C13 0.0598(10) 0.0362(8) 0.0496(9) -0.0152(7) -0.0200(8) 0.0115(7)
C14 0.0449(8) 0.0345(7) 0.0345(7) -0.0064(6) -0.0098(6) 0.0098(6)
C15 0.0333(7) 0.0436(8) 0.0276(6) -0.0081(6) 0.0004(5) 0.0062(6)
C16 0.0347(6) 0.0414(7) 0.0227(6) 0.0064(5) 0.0013(5) -0.0023(5)
C17 0.0383(7) 0.0362(7) 0.0216(6) 0.0078(5) -0.0008(5) -0.0028(5)
C18 0.0406(7) 0.0346(7) 0.0354(7) 0.0044(6) -0.0039(6) -0.0003(6)
C19 0.0432(8) 0.0404(8) 0.0527(9) 0.0104(7) -0.0084(7) 0.0011(6)
C20 0.0511(9) 0.0509(9) 0.0470(9) 0.0106(7) -0.0176(7) -0.0122(7)
C21 0.0657(11) 0.0441(9) 0.0417(8) -0.0018(7) -0.0151(8) -0.0089(8)
C22 0.0523(9) 0.0403(8) 0.0325(7) 0.0013(6) -0.0023(6) 0.0026(6)
C23 0.0538(9) 0.0352(7) 0.0349(7) 0.0069(6) -0.0004(6) 0.0107(6)
C51 0.0182(9) 0.0660(15) 0.0215(8) 0.0161(9) 0.0036(7) 0.0019(9)
C52 0.0320(6) 0.0397(7) 0.0260(6) 0.0051(5) 0.0005(5) -0.0084(5)
C53 0.0309(6) 0.0386(7) 0.0265(6) 0.0058(5) -0.0003(5) -0.0008(5)
C54 0.0308(6) 0.0464(8) 0.0230(6) 0.0032(5) 0.0041(5) 0.0075(6)
C55 0.0253(9) 0.0446(14) 0.0244(9) 0.0028(9) 0.0024(7) -0.0013(8)
C56 0.0295(13) 0.058(3) 0.0323(10) 0.0065(16) 0.0047(9) -0.0101(17)
C57 0.0299(10) 0.0798(19) 0.0322(11) -0.0025(11) -0.0024(8) -0.0145(11)
C58 0.0335(7) 0.0474(8) 0.0264(6) 0.0082(6) 0.0034(5) 0.0068(6)
C59 0.0378(7) 0.0350(7) 0.0320(7) 0.0052(6) 0.0059(5) 0.0067(6)
C60 0.0386(8) 0.0404(8) 0.0452(8) 0.0039(6) 0.0028(6) 0.0058(6)
C61 0.0424(8) 0.0377(8) 0.0643(11) -0.0002(7) 0.0075(7) -0.0021(7)
C62 0.0601(10) 0.0324(8) 0.0633(11) 0.0071(7) 0.0184(8) -0.0028(7)
C63 0.0633(10) 0.0352(8) 0.0436(8) 0.0103(7) 0.0098(7) 0.0010(7)
C64 0.0490(8) 0.0362(7) 0.0332(7) 0.0056(6) 0.0059(6) 0.0081(6)
C65 0.0354(7) 0.0556(9) 0.0272(6) 0.0104(6) 0.0014(5) 0.0063(6)
C66 0.0623(10) 0.0592(10) 0.0311(8) -0.0124(7) 0.0012(7) -0.0083(8)
C67 0.0688(11) 0.0489(9) 0.0301(7) -0.0136(7) 0.0079(7) -0.0018(8)
C68 0.0738(12) 0.0651(12) 0.0395(9) 0.0000(8) 0.0061(8) 0.0007(10)
C69 0.0893(17) 0.0930(17) 0.0458(11) 0.0047(11) 0.0156(10) -0.0160(14)
C70 0.0750(14) 0.105(2) 0.0536(12) -0.0292(13) 0.0246(10) -0.0032(13)
C71 0.102(2) 0.0832(18) 0.0785(17) -0.0265(14) 0.0249(15) 0.0319(15)
C72 0.111(2) 0.0509(11) 0.0646(13) -0.0106(10) 0.0262(13) 0.0135(12)
C73 0.0644(11) 0.0546(10) 0.0411(8) -0.0011(7) 0.0066(7) 0.0257(9)

loop_
_atom_type_symbol
_atom_type_scat_dispersion_real
_atom_type_scat_dispersion_imag
_atom_type_scat_Cromer_Mann_a1
_atom_type_scat_Cromer_Mann_b1
_atom_type_scat_Cromer_Mann_a2
_atom_type_scat_Cromer_Mann_b2
_atom_type_scat_Cromer_Mann_a3
_atom_type_scat_Cromer_Mann_b3
_atom_type_scat_Cromer_Mann_a4
_atom_type_scat_Cromer_Mann_b4
_atom_type_scat_Cromer_Mann_c
_atom_type_scat_source
C 0.0181 0.0091 2.3100 20.8439 1.0200 10.2075 1.5886 0.5687 0.8650 51.6512 0.2156 'International Tables Vol C 4.2.6.8 and 6.1.1.4'
H 0.0000 0.0000 0.4930 10.5109 0.3229 26.1257 0.1402 3.1424 0.0408 57.7998 0.0030 'International Tables Vol C 4.2.6.8 and 6.1.1.4'
N 0.0311 0.0180 12.2126 0.0057 3.1322 9.8933 2.0125 28.9975 1.1663 0.5826 -11.5290 'International Tables Vol C 4.2.6.8 and 6.1.1.4'
O 0.0492 0.0322 3.0485 13.2771 2.2868 5.7011 1.5463 0.3239 0.8670 32.9089 0.2508 'International Tables Vol C 4.2.6.8 and 6.1.1.4'

loop_
_geom_angle_atom_site_label_1
_geom_angle_atom_site_label_2
_geom_angle_atom_site_label_3
_geom_angle
_geom_angle_publ_flag
C2 O2 C16 115.42(9) yes
C52 O52 C66 114.47(12) yes
C1 N1 C4 114.88(11) yes
C1 N1 C23 122.33(11) yes
C4 N1 C23 122.74(12) yes
C14 N2 C15 108.83(12) yes
C14 N2 H1 125.3 no
C15 N2 H1 125.6 no
C51 N51 C54 114.17(19) yes
C51 N51 C73 122.9(2) yes
C54 N51 C73 122.84(14) yes
C54 N51 C151 114.7(3) yes
C73 N51 C151 121.8(3) yes
C64 N52 C65 109.06(13) yes
C64 N52 H2 126.8 no
C65 N52 H2 124.1 no
N1 C1 C2 101.43(9) yes
N1 C1 C5 109.09(10) yes
C2 C1 C5 113.29(11) yes
N1 C1 C8 109.46(11) yes
C2 C1 C8 113.35(10) yes
C5 C1 C8 109.81(10) yes
C1 C2 O2 112.63(10) yes
C1 C2 C3 104.57(10) yes
O2 C2 C3 106.19(9) yes
C1 C2 H21 111.3 no
O2 C2 H21 109.8 no
C3 C2 H21 112.1 no
C2 C3 C4 104.79(10) yes
C2 C3 H31 113.0 no
C4 C3 H31 108.9 no
C2 C3 H32 111.3 no
C4 C3 H32 113.1 no
H31 C3 H32 105.8 no
C3 C4 N1 108.75(11) yes
C3 C4 O1 125.64(12) yes
N1 C4 O1 125.60(13) yes
C1 C5 C6 123.86(12) yes
C1 C5 C7 121.91(12) yes
C6 C5 C7 60.09(10) yes
C1 C5 H51 114.4 no
C6 C5 H51 113.2 no
C7 C5 H51 112.6 no
C5 C6 C7 59.51(10) yes
C5 C6 H61 116.5 no
C7 C6 H61 119.7 no
C5 C6 H62 120.3 no
C7 C6 H62 117.9 no
H61 C6 H62 113.1 no
C6 C7 C5 60.41(10) yes
C6 C7 H71 117.4 no
C5 C7 H71 117.4 no
C6 C7 H72 117.1 no
C5 C7 H72 120.4 no
H71 C7 H72 114.0 no
C1 C8 C9 127.49(12) yes
C1 C8 C15 125.81(13) yes
C9 C8 C15 106.69(12) yes
C8 C9 C10 134.96(13) yes
C8 C9 C14 106.08(13) yes
C10 C9 C14 118.95(13) yes
C9 C10 C11 118.61(15) yes
C9 C10 H101 121.1 no
C11 C10 H101 120.3 no
C10 C11 C12 121.60(17) yes
C10 C11 H111 119.1 no
C12 C11 H111 119.3 no
C11 C12 C13 121.20(14) yes
C11 C12 H121 120.0 no
C13 C12 H121 118.8 no
C12 C13 C14 117.54(16) yes
C12 C13 H131 120.3 no
C14 C13 H131 122.1 no
C9 C14 C13 122.01(16) yes
C9 C14 N2 108.41(13) yes
C13 C14 N2 129.51(15) yes
N2 C15 C8 109.99(13) yes
N2 C15 H151 123.7 no
C8 C15 H151 126.3 no
O2 C16 C17 107.00(10) yes
O2 C16 H161 109.9 no
C17 C16 H161 110.0 no
O2 C16 H162 111.7 no
C17 C16 H162 110.9 no
H161 C16 H162 107.4 no
C16 C17 C18 120.09(13) yes
C16 C17 C22 120.73(14) yes
C18 C17 C22 119.15(13) yes
C17 C18 C19 120.22(15) yes
C17 C18 H181 120.8 no
C19 C18 H181 119.0 no
C18 C19 C20 120.08(16) yes
C18 C19 H191 119.0 no
C20 C19 H191 120.9 no
C19 C20 C21 119.94(15) yes
C19 C20 H201 121.9 no
C21 C20 H201 118.1 no
C20 C21 C22 119.88(16) yes
C20 C21 H211 120.2 no
C22 C21 H211 119.9 no
C21 C22 C17 120.72(16) yes
C21 C22 H221 120.5 no
C17 C22 H221 118.8 no
N1 C23 H231 110.8 no
N1 C23 H232 109.5 no
H231 C23 H232 107.4 no
N1 C23 H233 112.7 no
H231 C23 H233 109.6 no
H232 C23 H233 106.5 no
N51 C51 C52 103.2(2) yes
N51 C51 C55 102.7(2) yes
C52 C51 C55 116.7(3) yes
N51 C51 C58 112.3(3) yes
C52 C51 C58 114.3(2) yes
C55 C51 C58 107.1(2) yes
C51 C52 O52 112.35(15) yes
C51 C52 C53 104.45(16) yes
O52 C52 C53 107.02(11) yes
O52 C52 C151 115.9(3) yes
C53 C52 C151 105.6(3) yes
C51 C52 H521 112.3 no
O52 C52 H521 110.2 no
C53 C52 H521 110.2 no
C151 C52 H521 107.8 no
C52 C53 C54 105.48(11) yes
C52 C53 H531 111.6 no
C54 C53 H531 111.4 no
C52 C53 H532 109.8 no
C54 C53 H532 110.4 no
H531 C53 H532 108.1 no
C53 C54 N51 109.53(12) yes
C53 C54 O51 125.31(13) yes
N51 C54 O51 125.17(15) yes
C51 C55 C56 121.7(3) yes
C51 C55 C57 120.2(2) yes
C56 C55 C57 60.7(2) yes
C51 C55 H551 114.6 no
C56 C55 H551 114.6 no
C57 C55 H551 114.6 no
C55 C56 C57 59.04(17) yes
C55 C56 H561 120.2 no
C57 C56 H561 120.2 no
C55 C56 H562 120.2 no
C57 C56 H562 120.2 no
H561 C56 H562 109.5 no
C56 C57 C55 60.28(18) yes
C56 C57 H571 120.0 no
C55 C57 H571 120.0 no
C56 C57 H572 119.9 no
C55 C57 H572 120.0 no
C51 C58 C59 126.56(16) yes
C51 C58 C65 126.72(17) yes
C59 C58 C65 106.46(13) yes
C59 C58 C151 131.2(3) yes
C65 C58 C151 122.1(3) yes
C58 C59 C60 135.33(14) yes
C58 C59 C64 106.10(13) yes
C60 C59 C64 118.57(14) yes
C59 C60 C61 119.22(15) yes
C59 C60 H601 121.5 no
C61 C60 H601 119.2 no
C60 C61 C62 121.18(17) yes
C60 C61 H611 119.7 no
C62 C61 H611 119.1 no
C61 C62 C63 121.14(16) yes
C61 C62 H621 119.1 no
C63 C62 H621 119.7 no
C62 C63 C64 117.60(16) yes
C62 C63 H631 121.4 no
C64 C63 H631 121.0 no
C59 C64 C63 122.19(16) yes
C59 C64 N52 108.05(14) yes
C63 C64 N52 129.68(15) yes
C58 C65 N52 110.33(14) yes
C58 C65 H651 126.2 no
N52 C65 H651 123.3 no
O52 C66 C67 106.88(14) yes
O52 C66 H661 111.4 no
C67 C66 H661 112.2 no
O52 C66 H662 108.2 no
C67 C66 H662 108.0 no
H661 C66 H662 109.9 no
C66 C67 C68 120.98(19) yes
C66 C67 C72 120.95(19) yes
C68 C67 C72 118.0(2) yes
C67 C68 C69 121.1(2) yes
C67 C68 H681 120.2 no
C69 C68 H681 118.7 no
C68 C69 C70 119.5(2) yes
C68 C69 H691 118.8 no
C70 C69 H691 121.7 no
C69 C70 C71 120.1(2) yes
C69 C70 H701 119.4 no
C71 C70 H701 120.5 no
C70 C71 C72 120.4(3) yes
C70 C71 H711 119.1 no
C72 C71 H711 120.5 no
C67 C72 C71 120.9(2) yes
C67 C72 H721 119.0 no
C71 C72 H721 120.1 no
N51 C73 H731 112.3 no
N51 C73 H732 112.8 no
H731 C73 H732 108.4 no
N51 C73 H733 109.2 no
H731 C73 H733 107.1 no
H732 C73 H733 106.8 no
C58 C151 N51 106.4(4) yes
C58 C151 C52 110.0(5) yes
N51 C151 C52 98.8(4) yes
C58 C151 C155 115.2(5) yes
N51 C151 C155 126.0(6) yes
C52 C151 C155 97.8(4) yes
C151 C155 C156 121.8(7) yes
C151 C155 C157 118.4(5) yes
C156 C155 C157 60.5(4) yes
C151 C155 H1551 115.1 no
C156 C155 H1551 115.1 no
C157 C155 H1551 115.1 no
C155 C156 C157 59.7(4) yes
C155 C156 H1561 120.1 no
C157 C156 H1561 120.1 no
C155 C156 H1562 120.0 no
C157 C156 H1562 120.0 no
H1561 C156 H1562 109.5 no
C156 C157 C155 59.9(4) yes
C156 C157 H1571 120.0 no
C155 C157 H1571 120.0 no
C156 C157 H1572 120.1 no
C155 C157 H1572 120.0 no
H1571 C157 H1572 109.5 no

loop_
_geom_bond_atom_site_label_1
_geom_bond_atom_site_label_2
_geom_bond_distance
_geom_bond_publ_flag
O1 C4 1.2353(17) yes
O2 C2 1.4221(14) yes
O2 C16 1.4317(15) yes
O51 C54 1.2355(18) yes
O52 C52 1.4210(16) yes
O52 C66 1.4314(18) yes
N1 C1 1.4886(16) yes
N1 C4 1.3412(18) yes
N1 C23 1.4539(18) yes
N2 C14 1.365(2) yes
N2 C15 1.3728(19) yes
N2 H1 0.861 no
N51 C51 1.465(4) yes
N51 C54 1.3397(19) yes
N51 C73 1.450(2) yes
N51 C151 1.531(7) yes
N52 C64 1.366(2) yes
N52 C65 1.365(2) yes
N52 H2 0.871 no
C1 C2 1.5686(17) yes
C1 C5 1.5222(17) yes
C1 C8 1.5091(17) yes
C2 C3 1.5313(16) yes
C2 H21 0.981 no
C3 C4 1.5028(18) yes
C3 H31 0.958 no
C3 H32 0.956 no
C5 C6 1.509(2) yes
C5 C7 1.496(2) yes
C5 H51 0.988 no
C6 C7 1.504(2) yes
C6 H61 0.949 no
C6 H62 0.960 no
C7 H71 0.957 no
C7 H72 0.994 no
C8 C9 1.4416(19) yes
C8 C15 1.369(2) yes
C9 C10 1.401(2) yes
C9 C14 1.414(2) yes
C10 C11 1.384(2) yes
C10 H101 0.950 no
C11 C12 1.401(3) yes
C11 H111 0.945 no
C12 C13 1.371(3) yes
C12 H121 0.943 no
C13 C14 1.406(2) yes
C13 H131 0.960 no
C15 H151 0.937 no
C16 C17 1.5082(18) yes
C16 H161 1.015 no
C16 H162 1.007 no
C17 C18 1.395(2) yes
C17 C22 1.383(2) yes
C18 C19 1.390(2) yes
C18 H181 0.944 no
C19 C20 1.385(3) yes
C19 H191 0.949 no
C20 C21 1.384(3) yes
C20 H201 0.925 no
C21 C22 1.390(2) yes
C21 H211 0.922 no
C22 H221 0.925 no
C23 H231 0.971 no
C23 H232 0.968 no
C23 H233 0.944 no
C51 C52 1.562(5) yes
C51 C55 1.543(3) yes
C51 C58 1.491(4) yes
C52 C53 1.5261(17) yes
C52 C151 1.593(8) yes
C52 H521 0.986 no
C53 C54 1.496(2) yes
C53 H531 0.974 no
C53 H532 0.960 no
C55 C56 1.516(3) yes
C55 C57 1.497(3) yes
C55 H551 0.950 no
C56 C57 1.522(5) yes
C56 H561 0.950 no
C56 H562 0.950 no
C57 H571 0.950 no
C57 H572 0.950 no
C58 C59 1.441(2) yes
C58 C65 1.370(2) yes
C58 C151 1.537(7) yes
C59 C60 1.397(2) yes
C59 C64 1.421(2) yes
C60 C61 1.383(2) yes
C60 H601 0.936 no
C61 C62 1.408(3) yes
C61 H611 0.953 no
C62 C63 1.375(3) yes
C62 H621 0.935 no
C63 C64 1.400(2) yes
C63 H631 0.947 no
C65 H651 0.939 no
C66 C67 1.500(3) yes
C66 H661 1.007 no
C66 H662 1.012 no
C67 C68 1.378(3) yes
C67 C72 1.393(3) yes
C68 C69 1.392(3) yes
C68 H681 0.927 no
C69 C70 1.382(4) yes
C69 H691 0.923 no
C70 C71 1.361(4) yes
C70 H701 0.940 no
C71 C72 1.379(4) yes
C71 H711 0.947 no
C72 H721 0.947 no
C73 H731 0.960 no
C73 H732 0.932 no
C73 H733 0.952 no
C151 C155 1.550(6) yes
C155 C156 1.499(8) yes
C155 C157 1.496(6) yes
C155 H1551 0.950 no
C156 C157 1.508(7) yes
C156 H1561 0.950 no
C156 H1562 0.950 no
C157 H1571 0.950 no
C157 H1572 0.950 no

loop_
_geom_contact_atom_site_label_1
_geom_contact_atom_site_label_2
_geom_contact_distance
_geom_contact_site_symmetry_2
_geom_contact_publ_flag
O1 N52 2.8268(18) 1_556 no
O2 C9 3.0140(17) . no
O2 C10 3.1679(17) . no
O2 C7 3.2922(16) 1_455 no
O2 N1 3.1470(15) . no
O51 N2 2.8833(17) . no
O52 C59 3.000(2) . no
O52 N51 3.2013(17) . no
O52 C57 3.256(2) 1_655 no
O52 C60 3.204(2) . no
N1 C10 3.198(2) . no
N51 C60 3.261(2) . no
C3 C12 3.436(2) 2_556 no
C3 C6 3.4533(19) . no
C6 C53 3.589(2) 2_656 no
C7 C15 3.237(2) . no
C7 C18 3.492(2) 1_655 no
C8 C16 3.193(2) . no
C9 C23 3.307(2) . no
C9 C16 3.442(2) . no
C10 C23 3.428(2) . no
C11 C15 3.461(2) 1_455 no
C52 C62 3.575(2) 2_645 no
C53 C156 3.362(14) . no
C53 C56 3.466(5) . no
C53 C63 3.505(2) 2_645 no
C54 C157 3.581(5) 1_655 no
C57 C72 3.479(4) 1_455 no
C57 C65 3.273(3) . no
C58 C66 3.213(3) . no
C59 C66 3.465(3) . no
C59 C73 3.397(2) . no
C60 C73 3.525(3) . no
C61 C65 3.480(2) 1_655 no

loop_
_geom_hbond_atom_site_label_D
_geom_hbond_atom_site_label_H
_geom_hbond_atom_site_label_A
_geom_hbond_site_symmetry_A
_geom_hbond_angle_DHA
_geom_hbond_distance_DH
_geom_hbond_distance_HA
_geom_hbond_distance_DA
_geom_hbond_publ_flag
N2 H1 O51 . 165 0.86 2.04 2.883(3) yes
N52 H2 O1 1_554 163 0.87 1.98 2.827(3) yes

loop_
_geom_torsion_atom_site_label_1
_geom_torsion_atom_site_label_2
_geom_torsion_atom_site_label_3
_geom_torsion_atom_site_label_4
_geom_torsion
_geom_torsion_publ_flag
C66 O52 C52 C51 -96.32(19) no
C66 O52 C52 C53 149.60(14) no
C52 O52 C66 C67 -172.03(14) no
C2 O2 C16 C17 -175.74(11) no
C16 O2 C2 C1 -95.09(13) no
C16 O2 C2 C3 151.03(11) no
C54 N51 C51 C52 -12.1(3) no
C73 N51 C51 C55 -66.4(3) no
C73 N51 C51 C58 48.3(3) no
C51 N51 C54 O51 -178.08(18) no
C51 N51 C54 C53 1.5(2) no
C73 N51 C54 O51 -2.1(2) no
C73 N51 C54 C53 177.53(14) no
C73 N51 C51 C52 171.88(16) no
C54 N51 C51 C55 109.6(2) no
C54 N51 C51 C58 -135.7(2) no
C65 N52 C64 C59 -0.67(19) no
C65 N52 C64 C63 176.04(17) no
C64 N52 C65 C58 0.31(19) no
C23 N1 C4 O1 -3.9(2) no
C23 N1 C1 C2 170.22(11) no
C4 N1 C1 C5 107.39(13) no
C4 N1 C1 C8 -132.43(12) no
C23 N1 C4 C3 175.13(11) no
C4 N1 C1 C2 -12.40(13) no
C23 N1 C1 C5 -69.99(16) no
C23 N1 C1 C8 50.19(15) no
C1 N1 C4 O1 178.78(12) no
C1 N1 C4 C3 -2.23(15) no
C14 N2 C15 C8 -0.05(18) no
C15 N2 C14 C13 176.87(17) no
C15 N2 C14 C9 -0.10(17) no
C58 C51 C52 O52 23.8(3) no
C55 C51 C58 C65 -29.3(4) no
N51 C51 C52 C53 17.2(2) no
C55 C51 C52 O52 149.83(19) no
C58 C51 C52 C53 139.4(2) no
N51 C51 C55 C56 -82.1(3) no
N51 C51 C55 C57 -154.3(2) no
C52 C51 C55 C56 29.9(4) no
C52 C51 C55 C57 -42.3(3) no
C58 C51 C55 C56 159.4(2) no
C58 C51 C55 C57 87.3(3) no
N51 C51 C58 C59 45.5(3) no
N51 C51 C58 C65 -141.26(19) no
C52 C51 C58 C59 -71.7(3) no
C52 C51 C58 C65 101.6(2) no
C55 C51 C58 C59 157.43(19) no
N51 C51 C52 O52 -98.5(2) no
C55 C51 C52 C53 -94.5(2) no
O52 C52 C53 C54 102.59(13) no
C51 C52 C53 C54 -16.71(18) no
C52 C53 C54 O51 -170.28(13) no
C52 C53 C54 N51 10.14(15) no
C51 C55 C56 C57 -109.3(3) no
C51 C55 C57 C56 111.7(3) no
C51 C58 C59 C60 -5.8(4) no
C51 C58 C59 C64 173.8(2) no
C65 C58 C59 C60 179.78(19) no
C65 C58 C59 C64 -0.56(17) no
C51 C58 C65 N52 -174.2(2) no
C59 C58 C65 N52 0.17(19) no
C58 C59 C60 C61 177.46(18) no
C64 C59 C60 C61 -2.2(2) no
C58 C59 C64 N52 0.75(18) no
C58 C59 C64 C63 -176.25(15) no
C60 C59 C64 N52 -179.52(15) no
C60 C59 C64 C63 3.5(2) no
C59 C60 C61 C62 -0.7(3) no
C60 C61 C62 C63 2.5(3) no
C61 C62 C63 C64 -1.3(3) no
C62 C63 C64 N52 -178.03(17) no
C62 C63 C64 C59 -1.7(3) no
O52 C66 C67 C72 81.5(2) no
O52 C66 C67 C68 -95.9(2) no
C66 C67 C68 C69 178.8(2) no
C66 C67 C72 C71 -177.9(2) no
C68 C67 C72 C71 -0.5(3) no
C72 C67 C68 C69 1.4(3) no
C67 C68 C69 C70 -1.0(3) no
C68 C69 C70 C71 -0.2(4) no
C69 C70 C71 C72 1.1(4) no
C70 C71 C72 C67 -0.7(4) no
N1 C1 C2 O2 -93.58(11) no
N1 C1 C2 C3 21.29(12) no
C5 C1 C2 O2 149.65(10) no
C5 C1 C2 C3 -95.48(12) no
C8 C1 C2 O2 23.65(14) no
C8 C1 C2 C3 138.53(11) no
N1 C1 C5 C6 -87.34(16) no
N1 C1 C5 C7 -160.50(14) no
C2 C1 C5 C6 24.83(17) no
C2 C1 C5 C7 -48.33(17) no
C8 C1 C5 C6 152.69(13) no
C8 C1 C5 C7 79.54(17) no
N1 C1 C8 C9 40.40(18) no
N1 C1 C8 C15 -141.08(14) no
C2 C1 C8 C9 -72.03(17) no
C2 C1 C8 C15 106.49(15) no
C5 C1 C8 C9 160.14(14) no
C5 C1 C8 C15 -21.34(19) no
O2 C2 C3 C4 96.10(11) no
C1 C2 C3 C4 -23.21(12) no
C2 C3 C4 O1 -164.60(12) no
C2 C3 C4 N1 16.41(13) no
C1 C5 C6 C7 -110.39(15) no
C1 C5 C7 C6 113.50(15) no
C1 C8 C9 C10 -0.8(3) no
C1 C8 C9 C14 178.53(14) no
C15 C8 C9 C10 -179.52(16) no
C15 C8 C9 C14 -0.22(16) no
C1 C8 C15 N2 -178.61(13) no
C9 C8 C15 N2 0.17(17) no
C8 C9 C10 C11 177.72(16) no
C14 C9 C10 C11 -1.5(2) no
C8 C9 C14 N2 0.20(17) no
C8 C9 C14 C13 -177.05(15) no
C10 C9 C14 N2 179.63(13) no
C10 C9 C14 C13 2.4(2) no
C9 C10 C11 C12 -1.1(2) no
C10 C11 C12 C13 3.0(3) no
C11 C12 C13 C14 -2.1(3) no
C12 C13 C14 N2 -177.19(17) no
C12 C13 C14 C9 -0.6(3) no
O2 C16 C17 C18 82.76(16) no
O2 C16 C17 C22 -95.34(15) no
C16 C17 C18 C19 -178.28(14) no
C22 C17 C18 C19 -0.2(2) no
C16 C17 C22 C21 178.44(14) no
C18 C17 C22 C21 0.3(2) no
C17 C18 C19 C20 -0.5(2) no
C18 C19 C20 C21 1.0(3) no
C19 C20 C21 C22 -0.8(3) no
C20 C21 C22 C17 0.2(3) no
